data_4306466
loop_
_publ_author_name
'Mathias U. Kramer'
'Dominique Robert'
'Stefan Arndt'
'Peter M. Zeimentz'
'Thomas P. Spaniol'
'Ahmed Yahia'
'Laurent Maron'
'Odile Eisenstein'
'Jun Okuda'

_publ_contact_author_address
;
        Institute for Inorganic Chemistry
        RWTH Aachen University
        Landoltweg 1
        D-52074 Aachen
        Germany
;
_publ_contact_author_email jun.okuda@ac.rwth-aachen.de
_publ_contact_author_fax '0049 241 8092644'
_publ_contact_author_name 'Jun Okuda'
_publ_contact_author_phone '0049 241 8094645'
_publ_section_title
;
Cationic Methyl Complexes of the Rare-Earth Metals: An Experimental and
Computational Study on Synthesis, Structure, and Reactivity
;
_journal_name_full 'Inorganic Chemistry'
_journal_page_first 9265
_journal_page_last 9278
_journal_paper_doi 10.1021/ic801259n
_journal_volume 47
_journal_year 2008
_chemical_formula_moiety
;

    (C26 H28 I N5 Y)2, (I -)2, (C5 H5 N)

;
_chemical_formula_sum 'C28.5 H30.5 I2 N5.5 Y'
_chemical_formula_weight 792.79
_chemical_name_systematic
;

 ?

;
_space_group_IT_number 14
_symmetry_cell_setting monoclinic
_symmetry_space_group_name_Hall '-P 2ybc'
_symmetry_space_group_name_H-M 'P 1 21/c 1'
_atom_sites_solution_hydrogens geom
_atom_sites_solution_primary direct
_atom_sites_solution_secondary difmap
_audit_creation_method SHELXL-97
_cell_angle_alpha 90.00
_cell_angle_beta 105.843(2)
_cell_angle_gamma 90.00
_cell_formula_units_Z 8
_cell_length_a 26.367(4)
_cell_length_b 15.826(2)
_cell_length_c 15.360(2)
_cell_measurement_reflns_used 9439
_cell_measurement_temperature 130(2)
_cell_measurement_theta_max 24.43
_cell_measurement_theta_min 2.19
_cell_volume 6166.0(15)
_computing_cell_refinement 'Bruker SMART (2001)'
_computing_data_collection 'Bruker SMART (2001)'
_computing_data_reduction 'Bruker SAINT+ (1999)'
_computing_molecular_graphics 'Ortep-3 for Windows (Farrugia, 1997)'
_computing_structure_refinement 'SHELXL-97 (Sheldrick, 1997)'
_computing_structure_solution 'SHELXS-86 (Sheldrick, 1986)'
_diffrn_ambient_temperature 130(2)
_diffrn_measured_fraction_theta_full 0.991
_diffrn_measured_fraction_theta_max 0.991
_diffrn_measurement_device_type 'CCD area detector'
_diffrn_measurement_method 'omega scans'
_diffrn_radiation_monochromator graphite
_diffrn_radiation_source 'fine-focus sealed tube'
_diffrn_radiation_type MoK\a
_diffrn_radiation_wavelength 0.71073
_diffrn_reflns_av_R_equivalents 0.0000
_diffrn_reflns_av_sigmaI/netI 0.1067
_diffrn_reflns_limit_h_max 32
_diffrn_reflns_limit_h_min -32
_diffrn_reflns_limit_k_max 19
_diffrn_reflns_limit_k_min -19
_diffrn_reflns_limit_l_max 19
_diffrn_reflns_limit_l_min -19
_diffrn_reflns_number 12636
_diffrn_reflns_theta_full 26.48
_diffrn_reflns_theta_max 26.48
_diffrn_reflns_theta_min 0.80
_exptl_absorpt_coefficient_mu 3.920
_exptl_absorpt_correction_T_max 0.5165
_exptl_absorpt_correction_T_min 0.3780
_exptl_absorpt_correction_type multi-scan
_exptl_absorpt_process_details 'Bruker SADABS'
_exptl_crystal_colour colourless
_exptl_crystal_density_diffrn 1.708
_exptl_crystal_density_method 'not measured'
_exptl_crystal_description block
_exptl_crystal_F_000 3080
_exptl_crystal_size_max 0.28
_exptl_crystal_size_mid 0.21
_exptl_crystal_size_min 0.17
_refine_diff_density_max 1.865
_refine_diff_density_min -1.458
_refine_diff_density_rms 0.229
_refine_ls_extinction_coef 0.00086(13)
_refine_ls_extinction_expression Fc^*^=kFc[1+0.001xFc^2^\l^3^/sin(2\q)]^-1/4^
_refine_ls_extinction_method SHELXL
_refine_ls_goodness_of_fit_ref 1.036
_refine_ls_hydrogen_treatment noref
_refine_ls_matrix_type full
_refine_ls_number_parameters 641
_refine_ls_number_reflns 12636
_refine_ls_number_restraints 0
_refine_ls_restrained_S_all 1.036
_refine_ls_R_factor_all 0.0977
_refine_ls_R_factor_gt 0.0688
_refine_ls_shift/su_max 0.001
_refine_ls_shift/su_mean 0.000
_refine_ls_structure_factor_coef Fsqd
_refine_ls_weighting_details 'calc w=1/[\s^2^(Fo^2^)+(0.1125P)^2^+0.0000P] where P=(Fo^2^+2Fc^2^)/3'
_refine_ls_weighting_scheme calc
_refine_ls_wR_factor_gt 0.1911
_refine_ls_wR_factor_ref 0.2027
_reflns_number_gt 8467
_reflns_number_total 12636
_reflns_threshold_expression >2sigma(I)
_cod_data_source_file ic801259n_si_002_10.cif
_cod_data_source_block 8'
_cod_original_formula_sum 'C28.50 H30.50 I2 N5.50 Y'
_cod_database_code 4306466

loop_
_symmetry_equiv_pos_as_xyz
'x, y, z'
'-x, y+1/2, -z+1/2'
'-x, -y, -z'
'x, -y-1/2, z-1/2'

loop_
_atom_site_label
_atom_site_type_symbol
_atom_site_fract_x
_atom_site_fract_y
_atom_site_fract_z
_atom_site_U_iso_or_equiv
_atom_site_adp_type
_atom_site_occupancy
_atom_site_symmetry_multiplicity
_atom_site_calc_flag
_atom_site_refinement_flags
_atom_site_disorder_assembly
_atom_site_disorder_group
Y1 Y 0.12136(4) 0.66110(6) 0.42489(7) 0.0200(2) Uani 1 1 d . . .
Y2 Y 0.37775(4) 0.34342(6) 0.82603(7) 0.0207(2) Uani 1 1 d . . .
I1A I 0.07912(3) 0.60071(5) 0.58235(5) 0.0241(2) Uani 0.896(2) 1 d P A 1
I1B I 0.16222(19) 0.7199(3) 0.2888(4) 0.0415(17) Uani 0.104(2) 1 d P A 2
I2A I 0.41622(3) 0.40220(5) 1.02194(5) 0.0281(3) Uani 0.901(2) 1 d P B 1
I2B I 0.34535(19) 0.2822(3) 0.6542(3) 0.0377(17) Uani 0.099(2) 1 d P B 2
I4 I 0.87372(3) 0.74363(6) 0.94401(5) 0.0390(2) Uani 1 1 d . . .
I3 I 0.36828(3) 0.71232(6) 0.41682(6) 0.0416(2) Uani 1 1 d . . .
N1 N 0.1952(3) 0.7316(5) 0.5387(6) 0.026(2) Uani 1 1 d . A .
N2 N 0.1961(3) 0.5590(6) 0.4702(6) 0.028(2) Uani 1 1 d . A .
N3 N 0.0956(3) 0.5227(6) 0.3448(6) 0.027(2) Uani 1 1 d . A .
N4 N 0.0311(4) 0.6722(6) 0.3191(6) 0.030(2) Uani 1 1 d . A .
N5 N 0.0918(3) 0.8091(6) 0.4439(6) 0.0239(19) Uani 1 1 d . A .
N6 N 0.3040(3) 0.2634(6) 0.8608(6) 0.027(2) Uani 1 1 d . B .
N7 N 0.2996(3) 0.4412(6) 0.8044(6) 0.029(2) Uani 1 1 d . B .
N8 N 0.3998(3) 0.4843(5) 0.7711(6) 0.0220(19) Uani 1 1 d . B .
N9 N 0.4699(4) 0.3366(6) 0.8101(6) 0.030(2) Uani 1 1 d . B .
N10 N 0.4110(3) 0.1975(5) 0.8759(6) 0.026(2) Uani 1 1 d . B .
C1A C 0.16222(19) 0.7199(3) 0.2888(4) 0.0415(17) Uani 0.896(2) 1 d P A 1
H1A1 H 0.2008 0.7170 0.3087 0.062 Uiso 0.896(2) 1 calc PR A 1
H1A2 H 0.1512 0.7786 0.2746 0.062 Uiso 0.896(2) 1 calc PR A 1
H1A3 H 0.1492 0.6849 0.2346 0.062 Uiso 0.896(2) 1 calc PR A 1
C1B C 0.07912(3) 0.60071(5) 0.58235(5) 0.0241(2) Uani 0.104(2) 1 d P A 2
H1B1 H 0.0862 0.5402 0.5925 0.036 Uiso 0.104(2) 1 calc PR A 2
H1B2 H 0.0410 0.6106 0.5674 0.036 Uiso 0.104(2) 1 calc PR A 2
H1B3 H 0.0966 0.6321 0.6373 0.036 Uiso 0.104(2) 1 calc PR A 2
C2 C 0.2178(5) 0.6950(9) 0.6210(8) 0.045(3) Uani 1 1 d . . .
H2 H 0.1983 0.6534 0.6427 0.054 Uiso 1 1 calc R A .
C3 C 0.2664(6) 0.7150(10) 0.6727(11) 0.056(4) Uani 1 1 d . A .
H3 H 0.2802 0.6898 0.7304 0.068 Uiso 1 1 calc R . .
C4 C 0.2939(6) 0.7693(11) 0.6420(12) 0.061(4) Uani 1 1 d . . .
H4 H 0.3292 0.7803 0.6754 0.073 Uiso 1 1 calc R A .
C5 C 0.2731(5) 0.8110(9) 0.5624(10) 0.047(4) Uani 1 1 d . A .
H5 H 0.2926 0.8535 0.5420 0.057 Uiso 1 1 calc R . .
C6 C 0.2233(5) 0.7894(9) 0.5130(9) 0.047(3) Uani 1 1 d . . .
H6 H 0.2085 0.8178 0.4574 0.056 Uiso 1 1 calc R A .
C7 C 0.1904(4) 0.4811(7) 0.5035(7) 0.028(2) Uani 1 1 d . . .
H7 H 0.1588 0.4690 0.5194 0.033 Uiso 1 1 calc R A .
C8 C 0.2277(4) 0.4193(7) 0.5152(7) 0.030(3) Uani 1 1 d . A .
H8 H 0.2219 0.3659 0.5390 0.036 Uiso 1 1 calc R . .
C9 C 0.2735(5) 0.4350(8) 0.4922(7) 0.035(3) Uani 1 1 d . . .
H9 H 0.2993 0.3920 0.4975 0.041 Uiso 1 1 calc R A .
C10 C 0.2817(4) 0.5151(7) 0.4608(7) 0.030(3) Uani 1 1 d . A .
H10 H 0.3134 0.5281 0.4457 0.036 Uiso 1 1 calc R . .
C11 C 0.2428(4) 0.5752(8) 0.4520(8) 0.029(3) Uani 1 1 d . . .
H11 H 0.2488 0.6303 0.4324 0.035 Uiso 1 1 calc R A .
C12 C 0.0569(4) 0.4728(7) 0.3591(8) 0.029(3) Uani 1 1 d . . .
H12 H 0.0397 0.4887 0.4035 0.035 Uiso 1 1 calc R A .
C13 C 0.0419(5) 0.3990(7) 0.3103(9) 0.039(3) Uani 1 1 d . A .
H13 H 0.0169 0.3623 0.3248 0.047 Uiso 1 1 calc R . .
C14 C 0.0630(5) 0.3792(7) 0.2418(8) 0.034(3) Uani 1 1 d . . .
H14 H 0.0508 0.3313 0.2048 0.041 Uiso 1 1 calc R A .
C15 C 0.1022(4) 0.4291(7) 0.2264(8) 0.029(3) Uani 1 1 d . A .
H15 H 0.1188 0.4153 0.1805 0.035 Uiso 1 1 calc R . .
C16 C 0.1167(4) 0.4996(7) 0.2793(7) 0.027(2) Uani 1 1 d . . .
H16 H 0.1437 0.5343 0.2683 0.033 Uiso 1 1 calc R A .
C17 C -0.0132(5) 0.6568(7) 0.3434(9) 0.036(3) Uani 1 1 d . . .
H17 H -0.0109 0.6501 0.4058 0.044 Uiso 1 1 calc R A .
C18 C -0.0628(5) 0.6501(7) 0.2803(10) 0.040(3) Uani 1 1 d . A .
H18 H -0.0932 0.6366 0.2995 0.048 Uiso 1 1 calc R . .
C19 C -0.0668(5) 0.6635(8) 0.1899(9) 0.044(3) Uani 1 1 d . . .
H19 H -0.1003 0.6610 0.1465 0.053 Uiso 1 1 calc R A .
C20 C -0.0233(5) 0.6800(8) 0.1632(8) 0.038(3) Uani 1 1 d . A .
H20 H -0.0257 0.6885 0.1010 0.045 Uiso 1 1 calc R . .
C21 C 0.0255(5) 0.6844(7) 0.2284(8) 0.034(3) Uani 1 1 d . . .
H21 H 0.0560 0.6963 0.2090 0.041 Uiso 1 1 calc R A .
C22 C 0.0803(5) 0.8624(8) 0.3753(9) 0.040(3) Uani 1 1 d . . .
H22 H 0.0799 0.8425 0.3168 0.047 Uiso 1 1 calc R A .
C23 C 0.0686(5) 0.9479(7) 0.3860(9) 0.043(3) Uani 1 1 d . A .
H23 H 0.0632 0.9855 0.3361 0.051 Uiso 1 1 calc R . .
C24 C 0.0649(5) 0.9769(8) 0.4679(9) 0.046(3) Uani 1 1 d . . .
H24 H 0.0542 1.0331 0.4753 0.055 Uiso 1 1 calc R A .
C25 C 0.0782(7) 0.9179(8) 0.5429(11) 0.059(4) Uani 1 1 d . A .
H25 H 0.0780 0.9343 0.6023 0.070 Uiso 1 1 calc R . .
C26 C 0.0906(5) 0.8395(8) 0.5245(9) 0.045(3) Uani 1 1 d . . .
H26 H 0.0996 0.8011 0.5740 0.054 Uiso 1 1 calc R A .
C27A C 0.34535(19) 0.2822(3) 0.6542(3) 0.0377(17) Uani 0.901(2) 1 d P B 1
H27A H 0.3633 0.2285 0.6507 0.057 Uiso 0.901(2) 1 calc PR B 1
H27B H 0.3540 0.3230 0.6124 0.057 Uiso 0.901(2) 1 calc PR B 1
H27C H 0.3072 0.2730 0.6376 0.057 Uiso 0.901(2) 1 calc PR B 1
C27B C 0.41622(3) 0.40220(5) 1.02194(5) 0.0281(3) Uani 0.099(2) 1 d P B 2
H27D H 0.3873 0.3981 1.0506 0.042 Uiso 0.099(2) 1 calc PR B 2
H27E H 0.4281 0.4610 1.0236 0.042 Uiso 0.099(2) 1 calc PR B 2
H27F H 0.4456 0.3664 1.0547 0.042 Uiso 0.099(2) 1 calc PR B 2
C28 C 0.2805(4) 0.2932(7) 0.9235(7) 0.026(2) Uani 1 1 d . . .
H28 H 0.3001 0.3286 0.9708 0.032 Uiso 1 1 calc R B .
C29 C 0.2305(5) 0.2740(8) 0.9203(8) 0.038(3) Uani 1 1 d . B .
H29 H 0.2148 0.2980 0.9634 0.046 Uiso 1 1 calc R . .
C30 C 0.2014(4) 0.2196(7) 0.8547(8) 0.033(3) Uani 1 1 d . . .
H30 H 0.1660 0.2055 0.8519 0.039 Uiso 1 1 calc R B .
C31 C 0.2260(5) 0.1869(8) 0.7938(9) 0.039(3) Uani 1 1 d . B .
H31 H 0.2075 0.1494 0.7477 0.047 Uiso 1 1 calc R . .
C32 C 0.2766(4) 0.2082(7) 0.7996(8) 0.031(3) Uani 1 1 d . . .
H32 H 0.2933 0.1829 0.7586 0.037 Uiso 1 1 calc R B .
C33 C 0.2522(4) 0.4191(8) 0.7518(8) 0.034(3) Uani 1 1 d . . .
H33 H 0.2487 0.3673 0.7195 0.040 Uiso 1 1 calc R B .
C34 C 0.2079(5) 0.4696(9) 0.7427(9) 0.043(3) Uani 1 1 d . B .
H34 H 0.1748 0.4531 0.7039 0.052 Uiso 1 1 calc R . .
C35 C 0.2129(5) 0.5440(10) 0.7911(9) 0.052(4) Uani 1 1 d . . .
H35 H 0.1828 0.5778 0.7885 0.062 Uiso 1 1 calc R B .
C36 C 0.2625(6) 0.5694(10) 0.8438(10) 0.054(4) Uani 1 1 d . B .
H36 H 0.2672 0.6218 0.8750 0.065 Uiso 1 1 calc R . .
C37 C 0.3040(5) 0.5166(8) 0.8490(8) 0.037(3) Uani 1 1 d . . .
H37 H 0.3378 0.5331 0.8855 0.045 Uiso 1 1 calc R B .
C38 C 0.3743(4) 0.5124(7) 0.6909(8) 0.031(3) Uani 1 1 d . . .
H38 H 0.3449 0.4798 0.6587 0.037 Uiso 1 1 calc R B .
C39 C 0.3848(5) 0.5823(7) 0.6490(8) 0.035(3) Uani 1 1 d . B .
H39 H 0.3643 0.5971 0.5899 0.043 Uiso 1 1 calc R . .
C40 C 0.4267(5) 0.6315(7) 0.6955(8) 0.038(3) Uani 1 1 d . . .
H40 H 0.4356 0.6814 0.6688 0.045 Uiso 1 1 calc R B .
C41 C 0.4558(5) 0.6074(7) 0.7822(9) 0.040(3) Uani 1 1 d . B .
H41 H 0.4847 0.6401 0.8159 0.048 Uiso 1 1 calc R . .
C42 C 0.4406(5) 0.5332(7) 0.8170(8) 0.032(3) Uani 1 1 d . . .
H42 H 0.4598 0.5161 0.8761 0.038 Uiso 1 1 calc R B .
C43 C 0.4767(4) 0.3321(8) 0.7271(8) 0.035(3) Uani 1 1 d . . .
H43 H 0.4466 0.3227 0.6775 0.042 Uiso 1 1 calc R B .
C44 C 0.5250(6) 0.3402(9) 0.7092(12) 0.062(5) Uani 1 1 d . B .
H44 H 0.5282 0.3337 0.6494 0.075 Uiso 1 1 calc R . .
C45 C 0.5682(5) 0.3580(9) 0.7795(13) 0.056(4) Uani 1 1 d . . .
H45 H 0.6017 0.3676 0.7691 0.068 Uiso 1 1 calc R B .
C46 C 0.5624(5) 0.3617(8) 0.8638(13) 0.058(4) Uani 1 1 d . B .
H46 H 0.5925 0.3727 0.9130 0.069 Uiso 1 1 calc R . .
C47 C 0.5125(5) 0.3494(8) 0.8813(10) 0.040(3) Uani 1 1 d . . .
H47 H 0.5093 0.3502 0.9414 0.048 Uiso 1 1 calc R B .
C48 C 0.4285(5) 0.1449(8) 0.8209(8) 0.038(3) Uani 1 1 d . . .
H48 H 0.4326 0.1670 0.7658 0.045 Uiso 1 1 calc R B .
C49 C 0.4406(5) 0.0616(8) 0.8403(9) 0.042(3) Uani 1 1 d . B .
H49 H 0.4521 0.0272 0.7987 0.051 Uiso 1 1 calc R . .
C50 C 0.4359(5) 0.0282(8) 0.9201(9) 0.042(3) Uani 1 1 d . . .
H50 H 0.4434 -0.0296 0.9349 0.051 Uiso 1 1 calc R B .
C51 C 0.4198(4) 0.0829(7) 0.9790(8) 0.029(3) Uani 1 1 d . B .
H51 H 0.4177 0.0630 1.0363 0.035 Uiso 1 1 calc R . .
C52 C 0.4073(4) 0.1634(7) 0.9546(8) 0.028(2) Uani 1 1 d . . .
H52 H 0.3953 0.1984 0.9951 0.034 Uiso 1 1 calc R B .
N11 N 0.2526(6) 0.5527(11) 0.2259(10) 0.087(5) Uiso 1 1 d . . .
C53 C 0.2101(6) 0.5305(9) 0.1607(9) 0.049(3) Uiso 1 1 d . . .
H53 H 0.1763 0.5519 0.1595 0.059 Uiso 1 1 calc R . .
C54 C 0.2165(8) 0.4768(12) 0.0966(13) 0.082(5) Uiso 1 1 d . . .
H54 H 0.1861 0.4557 0.0534 0.098 Uiso 1 1 calc R . .
C55 C 0.2672(7) 0.4507(13) 0.0913(13) 0.083(5) Uiso 1 1 d . . .
H55 H 0.2715 0.4202 0.0405 0.099 Uiso 1 1 calc R . .
C56 C 0.3096(7) 0.4709(10) 0.1618(10) 0.063(4) Uiso 1 1 d . . .
H56 H 0.3438 0.4501 0.1644 0.075 Uiso 1 1 calc R . .
C57 C 0.3016(6) 0.5216(9) 0.2281(9) 0.049(3) Uiso 1 1 d . . .
H57 H 0.3308 0.5361 0.2776 0.058 Uiso 1 1 calc R . .

loop_
_atom_site_aniso_label
_atom_site_aniso_U_11
_atom_site_aniso_U_22
_atom_site_aniso_U_33
_atom_site_aniso_U_23
_atom_site_aniso_U_13
_atom_site_aniso_U_12
Y1 0.0174(5) 0.0189(5) 0.0235(5) 0.0003(4) 0.0049(4) -0.0009(4)
Y2 0.0182(5) 0.0184(5) 0.0269(5) -0.0004(4) 0.0083(4) 0.0000(4)
I1A 0.0192(4) 0.0299(5) 0.0265(4) 0.0033(3) 0.0116(3) -0.0019(3)
I1B 0.030(3) 0.027(3) 0.059(4) -0.011(2) -0.001(2) -0.002(2)
I2A 0.0256(4) 0.0341(5) 0.0233(4) -0.0068(3) 0.0041(3) -0.0041(3)
I2B 0.031(3) 0.040(3) 0.043(3) 0.022(2) 0.010(2) 0.000(2)
I4 0.0329(4) 0.0544(5) 0.0326(4) -0.0080(4) 0.0137(3) -0.0037(4)
I3 0.0411(5) 0.0470(5) 0.0395(5) 0.0036(4) 0.0160(4) -0.0023(4)
N1 0.021(5) 0.022(5) 0.032(5) 0.000(4) 0.002(4) -0.008(4)
N2 0.020(5) 0.025(5) 0.038(5) -0.002(4) 0.007(4) -0.002(4)
N3 0.023(5) 0.030(5) 0.026(5) 0.008(4) 0.005(4) 0.003(4)
N4 0.029(5) 0.021(5) 0.039(6) -0.007(4) 0.006(4) 0.007(4)
N5 0.026(5) 0.023(5) 0.024(5) 0.000(4) 0.008(4) 0.002(4)
N6 0.018(4) 0.026(5) 0.034(5) 0.003(4) 0.003(4) 0.000(4)
N7 0.025(5) 0.028(5) 0.036(5) 0.005(4) 0.012(4) 0.009(4)
N8 0.013(4) 0.020(5) 0.028(5) -0.001(4) -0.004(3) -0.002(3)
N9 0.022(5) 0.029(5) 0.042(6) 0.001(4) 0.013(4) 0.003(4)
N10 0.019(5) 0.016(5) 0.043(6) 0.004(4) 0.011(4) 0.007(4)
C1A 0.030(3) 0.027(3) 0.059(4) -0.011(2) -0.001(2) -0.002(2)
C1B 0.0192(4) 0.0299(5) 0.0265(4) 0.0033(3) 0.0116(3) -0.0019(3)
C2 0.031(7) 0.060(9) 0.039(7) 0.018(7) -0.001(6) -0.004(6)
C3 0.046(9) 0.054(9) 0.058(9) -0.007(8) -0.005(7) -0.003(7)
C4 0.034(8) 0.067(11) 0.080(12) -0.003(9) 0.013(8) 0.002(7)
C5 0.029(7) 0.058(9) 0.056(9) -0.016(7) 0.013(6) -0.028(6)
C6 0.056(9) 0.047(8) 0.034(7) 0.003(6) 0.007(6) -0.001(7)
C7 0.026(6) 0.029(6) 0.029(6) -0.001(5) 0.008(5) 0.000(5)
C8 0.026(6) 0.029(6) 0.031(6) -0.003(5) 0.003(5) 0.004(5)
C9 0.030(6) 0.041(7) 0.028(6) 0.001(5) 0.001(5) 0.011(6)
C10 0.018(5) 0.038(7) 0.033(6) 0.000(5) 0.008(5) 0.000(5)
C11 0.011(5) 0.034(7) 0.039(7) -0.002(5) 0.003(4) -0.003(5)
C12 0.024(6) 0.026(6) 0.041(7) -0.008(5) 0.016(5) -0.006(5)
C13 0.043(7) 0.023(6) 0.050(8) -0.008(6) 0.010(6) -0.015(5)
C14 0.032(6) 0.024(6) 0.045(7) -0.010(5) 0.010(6) 0.001(5)
C15 0.023(6) 0.030(6) 0.034(6) -0.015(5) 0.008(5) 0.001(5)
C16 0.023(6) 0.025(6) 0.031(6) -0.003(5) 0.005(5) 0.004(5)
C17 0.037(7) 0.027(6) 0.047(8) -0.002(6) 0.015(6) 0.007(5)
C18 0.022(6) 0.027(7) 0.069(9) -0.009(6) 0.011(6) -0.001(5)
C19 0.021(6) 0.048(8) 0.050(8) -0.012(7) -0.010(6) 0.005(6)
C20 0.031(7) 0.041(7) 0.034(7) -0.014(6) -0.004(5) -0.001(6)
C21 0.038(7) 0.019(6) 0.038(7) -0.005(5) -0.002(5) 0.007(5)
C22 0.042(7) 0.031(7) 0.048(8) -0.008(6) 0.018(6) -0.004(6)
C23 0.049(8) 0.018(6) 0.054(8) 0.010(6) 0.001(6) 0.004(6)
C24 0.045(8) 0.029(7) 0.059(9) -0.010(6) 0.005(7) 0.009(6)
C25 0.093(12) 0.016(6) 0.083(11) -0.020(7) 0.050(10) -0.007(7)
C26 0.055(9) 0.030(7) 0.045(8) -0.002(6) 0.006(6) 0.009(6)
C27A 0.031(3) 0.040(3) 0.043(3) 0.022(2) 0.010(2) 0.000(2)
C27B 0.0256(4) 0.0341(5) 0.0233(4) -0.0068(3) 0.0041(3) -0.0041(3)
C28 0.019(5) 0.030(6) 0.031(6) 0.000(5) 0.009(5) 0.000(5)
C29 0.031(7) 0.045(8) 0.044(7) 0.010(6) 0.021(6) 0.003(6)
C30 0.019(6) 0.030(6) 0.045(7) -0.003(5) 0.002(5) -0.008(5)
C31 0.027(6) 0.039(7) 0.044(8) 0.006(6) -0.003(5) -0.005(5)
C32 0.026(6) 0.028(6) 0.040(7) -0.001(5) 0.010(5) -0.008(5)
C33 0.022(6) 0.031(7) 0.041(7) -0.001(5) -0.002(5) -0.005(5)
C34 0.028(7) 0.051(9) 0.052(8) 0.011(7) 0.014(6) 0.005(6)
C35 0.042(8) 0.066(10) 0.055(9) 0.021(8) 0.027(7) 0.027(7)
C36 0.060(10) 0.051(9) 0.055(9) -0.021(7) 0.024(7) 0.012(7)
C37 0.035(7) 0.035(7) 0.042(7) 0.000(6) 0.009(6) 0.008(5)
C38 0.033(6) 0.025(6) 0.035(6) 0.001(5) 0.009(5) -0.003(5)
C39 0.039(7) 0.031(7) 0.032(6) -0.001(5) 0.002(5) 0.004(5)
C40 0.054(8) 0.018(6) 0.037(7) 0.008(5) 0.004(6) -0.005(6)
C41 0.030(7) 0.021(6) 0.059(8) 0.005(6) -0.005(6) -0.007(5)
C42 0.040(7) 0.022(6) 0.032(6) 0.005(5) 0.007(5) -0.007(5)
C43 0.018(6) 0.049(8) 0.042(7) 0.018(6) 0.014(5) 0.020(5)
C44 0.056(10) 0.052(9) 0.099(13) 0.041(9) 0.055(10) 0.021(8)
C45 0.028(8) 0.041(8) 0.116(14) 0.016(9) 0.046(9) -0.002(6)
C46 0.023(7) 0.031(8) 0.117(14) -0.018(8) 0.016(8) 0.003(6)
C47 0.026(6) 0.031(7) 0.065(9) -0.009(6) 0.015(6) 0.005(5)
C48 0.035(7) 0.041(8) 0.041(7) 0.014(6) 0.015(6) 0.009(6)
C49 0.053(8) 0.020(6) 0.065(9) -0.010(6) 0.033(7) 0.000(6)
C50 0.043(7) 0.027(7) 0.054(8) 0.013(6) 0.007(6) 0.005(6)
C51 0.013(5) 0.031(6) 0.040(7) -0.001(5) 0.003(5) 0.005(4)
C52 0.018(5) 0.032(6) 0.037(6) 0.004(5) 0.010(5) 0.003(5)

loop_
_atom_type_symbol
_atom_type_description
_atom_type_scat_dispersion_real
_atom_type_scat_dispersion_imag
_atom_type_scat_source
C C 0.0033 0.0016 'International Tables Vol C Tables 4.2.6.8 and 6.1.1.4'
H H 0.0000 0.0000 'International Tables Vol C Tables 4.2.6.8 and 6.1.1.4'
N N 0.0061 0.0033 'International Tables Vol C Tables 4.2.6.8 and 6.1.1.4'
I I -0.4742 1.8119 'International Tables Vol C Tables 4.2.6.8 and 6.1.1.4'
Y Y -2.7962 3.5667 'International Tables Vol C Tables 4.2.6.8 and 6.1.1.4'

loop_
_geom_angle_atom_site_label_1
_geom_angle_atom_site_label_2
_geom_angle_atom_site_label_3
_geom_angle
_geom_angle_site_symmetry_1
_geom_angle_site_symmetry_3
_geom_angle_publ_flag
N4 Y1 N2 140.1(3) . . ?
N4 Y1 N1 147.9(3) . . ?
N2 Y1 N1 71.9(3) . . ?
N4 Y1 N5 74.8(3) . . ?
N2 Y1 N5 144.9(3) . . ?
N1 Y1 N5 73.1(3) . . ?
N4 Y1 N3 70.1(3) . . ?
N2 Y1 N3 70.1(3) . . ?
N1 Y1 N3 142.0(3) . . ?
N5 Y1 N3 145.0(3) . . ?
N4 Y1 I1B 89.0(2) . . ?
N2 Y1 I1B 89.3(2) . . ?
N1 Y1 I1B 89.4(2) . . ?
N5 Y1 I1B 88.4(2) . . ?
N3 Y1 I1B 91.9(2) . . ?
N4 Y1 I1A 92.8(2) . . ?
N2 Y1 I1A 90.4(2) . . ?
N1 Y1 I1A 88.2(2) . . ?
N5 Y1 I1A 90.4(2) . . ?
N3 Y1 I1A 90.36(19) . . ?
I1B Y1 I1A 177.52(11) . . ?
N6 Y2 N8 142.0(3) . . ?
N6 Y2 N9 146.1(3) . . ?
N8 Y2 N9 71.7(3) . . ?
N6 Y2 N10 72.3(3) . . ?
N8 Y2 N10 145.7(3) . . ?
N9 Y2 N10 74.0(3) . . ?
N6 Y2 N7 71.6(3) . . ?
N8 Y2 N7 70.5(3) . . ?
N9 Y2 N7 142.2(3) . . ?
N10 Y2 N7 143.8(3) . . ?
N6 Y2 I2B 88.3(2) . . ?
N8 Y2 I2B 91.7(2) . . ?
N9 Y2 I2B 86.9(2) . . ?
N10 Y2 I2B 87.7(2) . . ?
N7 Y2 I2B 93.5(2) . . ?
N6 Y2 I2A 90.7(2) . . ?
N8 Y2 I2A 90.90(19) . . ?
N9 Y2 I2A 92.3(2) . . ?
N10 Y2 I2A 89.2(2) . . ?
N7 Y2 I2A 89.0(2) . . ?
I2B Y2 I2A 176.82(11) . . ?
C6 N1 C2 115.8(10) . . ?
C6 N1 Y1 120.0(8) . . ?
C2 N1 Y1 121.2(8) . . ?
C7 N2 C11 116.5(9) . . ?
C7 N2 Y1 122.3(7) . . ?
C11 N2 Y1 120.7(7) . . ?
C16 N3 C12 116.9(9) . . ?
C16 N3 Y1 119.8(7) . . ?
C12 N3 Y1 123.0(7) . . ?
C17 N4 C21 116.5(10) . . ?
C17 N4 Y1 123.7(8) . . ?
C21 N4 Y1 119.3(7) . . ?
C22 N5 C26 116.8(10) . . ?
C22 N5 Y1 121.0(7) . . ?
C26 N5 Y1 122.0(7) . . ?
C32 N6 C28 117.3(9) . . ?
C32 N6 Y2 118.8(7) . . ?
C28 N6 Y2 120.4(7) . . ?
C33 N7 C37 118.1(10) . . ?
C33 N7 Y2 120.9(8) . . ?
C37 N7 Y2 121.0(7) . . ?
C38 N8 C42 115.3(9) . . ?
C38 N8 Y2 120.8(7) . . ?
C42 N8 Y2 123.8(7) . . ?
C43 N9 C47 118.7(10) . . ?
C43 N9 Y2 118.8(7) . . ?
C47 N9 Y2 121.8(8) . . ?
C52 N10 C48 115.5(9) . . ?
C52 N10 Y2 122.4(7) . . ?
C48 N10 Y2 121.7(7) . . ?
C3 C2 N1 123.3(13) . . ?
C3 C2 H2 118.3 . . ?
N1 C2 H2 118.3 . . ?
C4 C3 C2 118.5(15) . . ?
C4 C3 H3 120.7 . . ?
C2 C3 H3 120.7 . . ?
C3 C4 C5 121.4(15) . . ?
C3 C4 H4 119.3 . . ?
C5 C4 H4 119.3 . . ?
C4 C5 C6 117.7(13) . . ?
C4 C5 H5 121.1 . . ?
C6 C5 H5 121.1 . . ?
N1 C6 C5 123.1(13) . . ?
N1 C6 H6 118.5 . . ?
C5 C6 H6 118.5 . . ?
N2 C7 C8 123.5(10) . . ?
N2 C7 H7 118.2 . . ?
C8 C7 H7 118.2 . . ?
C7 C8 C9 119.4(11) . . ?
C7 C8 H8 120.3 . . ?
C9 C8 H8 120.3 . . ?
C8 C9 C10 118.9(11) . . ?
C8 C9 H9 120.6 . . ?
C10 C9 H9 120.6 . . ?
C11 C10 C9 118.8(10) . . ?
C11 C10 H10 120.6 . . ?
C9 C10 H10 120.6 . . ?
N2 C11 C10 122.8(11) . . ?
N2 C11 H11 118.6 . . ?
C10 C11 H11 118.6 . . ?
N3 C12 C13 121.3(10) . . ?
N3 C12 H12 119.3 . . ?
C13 C12 H12 119.3 . . ?
C14 C13 C12 119.8(11) . . ?
C14 C13 H13 120.1 . . ?
C12 C13 H13 120.1 . . ?
C13 C14 C15 119.4(11) . . ?
C13 C14 H14 120.3 . . ?
C15 C14 H14 120.3 . . ?
C14 C15 C16 117.8(10) . . ?
C14 C15 H15 121.1 . . ?
C16 C15 H15 121.1 . . ?
N3 C16 C15 124.5(11) . . ?
N3 C16 H16 117.7 . . ?
C15 C16 H16 117.7 . . ?
N4 C17 C18 122.7(12) . . ?
N4 C17 H17 118.6 . . ?
C18 C17 H17 118.6 . . ?
C19 C18 C17 118.9(12) . . ?
C19 C18 H18 120.5 . . ?
C17 C18 H18 120.5 . . ?
C20 C19 C18 120.0(11) . . ?
C20 C19 H19 120.0 . . ?
C18 C19 H19 120.0 . . ?
C19 C20 C21 119.1(12) . . ?
C19 C20 H20 120.5 . . ?
C21 C20 H20 120.5 . . ?
N4 C21 C20 122.7(12) . . ?
N4 C21 H21 118.6 . . ?
C20 C21 H21 118.6 . . ?
N5 C22 C23 122.1(12) . . ?
N5 C22 H22 118.9 . . ?
C23 C22 H22 118.9 . . ?
C24 C23 C22 120.2(12) . . ?
C24 C23 H23 119.9 . . ?
C22 C23 H23 119.9 . . ?
C23 C24 C25 116.9(12) . . ?
C23 C24 H24 121.5 . . ?
C25 C24 H24 121.5 . . ?
C26 C25 C24 116.8(13) . . ?
C26 C25 H25 121.6 . . ?
C24 C25 H25 121.6 . . ?
C25 C26 N5 126.9(13) . . ?
C25 C26 H26 116.6 . . ?
N5 C26 H26 116.6 . . ?
C29 C28 N6 121.8(11) . . ?
C29 C28 H28 119.1 . . ?
N6 C28 H28 119.1 . . ?
C28 C29 C30 120.7(11) . . ?
C28 C29 H29 119.6 . . ?
C30 C29 H29 119.6 . . ?
C31 C30 C29 117.2(11) . . ?
C31 C30 H30 121.4 . . ?
C29 C30 H30 121.4 . . ?
C32 C31 C30 120.1(12) . . ?
C32 C31 H31 120.0 . . ?
C30 C31 H31 120.0 . . ?
N6 C32 C31 122.7(11) . . ?
N6 C32 H32 118.7 . . ?
C31 C32 H32 118.7 . . ?
N7 C33 C34 122.1(12) . . ?
N7 C33 H33 118.9 . . ?
C34 C33 H33 118.9 . . ?
C35 C34 C33 118.8(12) . . ?
C35 C34 H34 120.6 . . ?
C33 C34 H34 120.6 . . ?
C34 C35 C36 119.7(12) . . ?
C34 C35 H35 120.2 . . ?
C36 C35 H35 120.2 . . ?
C37 C36 C35 117.9(13) . . ?
C37 C36 H36 121.1 . . ?
C35 C36 H36 121.1 . . ?
C36 C37 N7 123.3(12) . . ?
C36 C37 H37 118.3 . . ?
N7 C37 H37 118.3 . . ?
N8 C38 C39 127.5(11) . . ?
N8 C38 H38 116.3 . . ?
C39 C38 H38 116.3 . . ?
C38 C39 C40 117.1(11) . . ?
C38 C39 H39 121.4 . . ?
C40 C39 H39 121.4 . . ?
C39 C40 C41 119.6(11) . . ?
C39 C40 H40 120.2 . . ?
C41 C40 H40 120.2 . . ?
C42 C41 C40 117.1(11) . . ?
C42 C41 H41 121.4 . . ?
C40 C41 H41 121.4 . . ?
N8 C42 C41 123.4(11) . . ?
N8 C42 H42 118.3 . . ?
C41 C42 H42 118.3 . . ?
N9 C43 C44 123.9(13) . . ?
N9 C43 H43 118.1 . . ?
C44 C43 H43 118.1 . . ?
C45 C44 C43 118.4(15) . . ?
C45 C44 H44 120.8 . . ?
C43 C44 H44 120.8 . . ?
C46 C45 C44 118.7(12) . . ?
C46 C45 H45 120.7 . . ?
C44 C45 H45 120.7 . . ?
C45 C46 C47 121.9(14) . . ?
C45 C46 H46 119.0 . . ?
C47 C46 H46 119.0 . . ?
N9 C47 C46 118.3(13) . . ?
N9 C47 H47 120.9 . . ?
C46 C47 H47 120.9 . . ?
N10 C48 C49 123.8(11) . . ?
N10 C48 H48 118.1 . . ?
C49 C48 H48 118.1 . . ?
C48 C49 C50 119.4(12) . . ?
C48 C49 H49 120.3 . . ?
C50 C49 H49 120.3 . . ?
C49 C50 C51 117.3(11) . . ?
C49 C50 H50 121.4 . . ?
C51 C50 H50 121.4 . . ?
C52 C51 C50 120.0(11) . . ?
C52 C51 H51 120.0 . . ?
C50 C51 H51 120.0 . . ?
C51 C52 N10 123.9(11) . . ?
C51 C52 H52 118.1 . . ?
N10 C52 H52 118.1 . . ?
C53 N11 C57 121.1(15) . . ?
N11 C53 C54 118.1(16) . . ?
N11 C53 H53 121.0 . . ?
C54 C53 H53 121.0 . . ?
C53 C54 C55 122.2(18) . . ?
C53 C54 H54 118.9 . . ?
C55 C54 H54 118.9 . . ?
C56 C55 C54 117.7(18) . . ?
C56 C55 H55 121.1 . . ?
C54 C55 H55 121.1 . . ?
C57 C56 C55 118.3(17) . . ?
C57 C56 H56 120.9 . . ?
C55 C56 H56 120.9 . . ?
C56 C57 N11 122.0(15) . . ?
C56 C57 H57 119.0 . . ?
N11 C57 H57 119.0 . . ?

loop_
_geom_bond_atom_site_label_1
_geom_bond_atom_site_label_2
_geom_bond_distance
_geom_bond_site_symmetry_2
_geom_bond_publ_flag
Y1 N4 2.495(9) . ?
Y1 N2 2.495(9) . ?
Y1 N1 2.496(8) . ?
Y1 N5 2.510(9) . ?
Y1 N3 2.513(9) . ?
Y1 I1B 2.762(6) . ?
Y1 I1A 3.0782(12) . ?
Y2 N6 2.497(9) . ?
Y2 N8 2.508(9) . ?
Y2 N9 2.510(9) . ?
Y2 N10 2.514(8) . ?
Y2 N7 2.526(9) . ?
Y2 I2B 2.721(6) . ?
Y2 I2A 3.0468(13) . ?
N1 C6 1.305(16) . ?
N1 C2 1.370(14) . ?
N2 C7 1.358(14) . ?
N2 C11 1.359(13) . ?
N3 C16 1.328(13) . ?
N3 C12 1.354(13) . ?
N4 C17 1.342(15) . ?
N4 C21 1.375(15) . ?
N5 C22 1.320(15) . ?
N5 C26 1.337(15) . ?
N6 C32 1.341(14) . ?
N6 C28 1.365(13) . ?
N7 C33 1.336(14) . ?
N7 C37 1.365(15) . ?
N8 C38 1.309(13) . ?
N8 C42 1.356(14) . ?
N9 C43 1.337(14) . ?
N9 C47 1.354(16) . ?
N10 C52 1.351(14) . ?
N10 C48 1.354(15) . ?
C2 C3 1.349(18) . ?
C2 H2 0.9500 . ?
C3 C4 1.29(2) . ?
C3 H3 0.9500 . ?
C4 C5 1.37(2) . ?
C4 H4 0.9500 . ?
C5 C6 1.369(18) . ?
C5 H5 0.9500 . ?
C6 H6 0.9500 . ?
C7 C8 1.362(15) . ?
C7 H7 0.9500 . ?
C8 C9 1.372(16) . ?
C8 H8 0.9500 . ?
C9 C10 1.394(17) . ?
C9 H9 0.9500 . ?
C10 C11 1.378(15) . ?
C10 H10 0.9500 . ?
C11 H11 0.9500 . ?
C12 C13 1.387(15) . ?
C12 H12 0.9500 . ?
C13 C14 1.354(17) . ?
C13 H13 0.9500 . ?
C14 C15 1.372(16) . ?
C14 H14 0.9500 . ?
C15 C16 1.372(15) . ?
C15 H15 0.9500 . ?
C16 H16 0.9500 . ?
C17 C18 1.403(17) . ?
C17 H17 0.9500 . ?
C18 C19 1.380(18) . ?
C18 H18 0.9500 . ?
C19 C20 1.344(18) . ?
C19 H19 0.9500 . ?
C20 C21 1.400(16) . ?
C20 H20 0.9500 . ?
C21 H21 0.9500 . ?
C22 C23 1.407(17) . ?
C22 H22 0.9500 . ?
C23 C24 1.367(18) . ?
C23 H23 0.9500 . ?
C24 C25 1.45(2) . ?
C24 H24 0.9500 . ?
C25 C26 1.334(17) . ?
C25 H25 0.9500 . ?
C26 H26 0.9500 . ?
C28 C29 1.341(15) . ?
C28 H28 0.9500 . ?
C29 C30 1.387(16) . ?
C29 H29 0.9500 . ?
C30 C31 1.376(17) . ?
C30 H30 0.9500 . ?
C31 C32 1.356(16) . ?
C31 H31 0.9500 . ?
C32 H32 0.9500 . ?
C33 C34 1.390(17) . ?
C33 H33 0.9500 . ?
C34 C35 1.38(2) . ?
C34 H34 0.9500 . ?
C35 C36 1.40(2) . ?
C35 H35 0.9500 . ?
C36 C37 1.361(17) . ?
C36 H36 0.9500 . ?
C37 H37 0.9500 . ?
C38 C39 1.346(16) . ?
C38 H38 0.9500 . ?
C39 C40 1.380(17) . ?
C39 H39 0.9500 . ?
C40 C41 1.396(17) . ?
C40 H40 0.9500 . ?
C41 C42 1.393(16) . ?
C41 H41 0.9500 . ?
C42 H42 0.9500 . ?
C43 C44 1.380(17) . ?
C43 H43 0.9500 . ?
C44 C45 1.37(2) . ?
C44 H44 0.9500 . ?
C45 C46 1.34(2) . ?
C45 H45 0.9500 . ?
C46 C47 1.427(18) . ?
C46 H46 0.9500 . ?
C47 H47 0.9500 . ?
C48 C49 1.370(17) . ?
C48 H48 0.9500 . ?
C49 C50 1.372(17) . ?
C49 H49 0.9500 . ?
C50 C51 1.399(17) . ?
C50 H50 0.9500 . ?
C51 C52 1.344(15) . ?
C51 H51 0.9500 . ?
C52 H52 0.9500 . ?
N11 C53 1.329(19) . ?
N11 C57 1.38(2) . ?
C53 C54 1.35(2) . ?
C53 H53 0.9500 . ?
C54 C55 1.42(2) . ?
C54 H54 0.9500 . ?
C55 C56 1.36(2) . ?
C55 H55 0.9500 . ?
C56 C57 1.36(2) . ?
C56 H56 0.9500 . ?
C57 H57 0.9500 . ?
